data_2106287
loop_
_publ_author_name
'Corby, R.N.'
'Black, P.J.'

_publ_section_title
;
 The structure of alpha-(Al Fe Si) by anomalous dispersion methods
;
_journal_name_full 'Acta Crystallographica B (24,1968-38,1982)'
_journal_page_first 3468
_journal_page_last 3475
_journal_volume 33
_journal_year 1977
_chemical_formula_sum 'Al167.8 Fe44.9 Si23.9'
_space_group_IT_number 194
_symmetry_space_group_name_Hall '-P 6c 2c'
_symmetry_space_group_name_H-M 'P 63/m m c'
_cell_angle_alpha 90
_cell_angle_beta 90
_cell_angle_gamma 120
_cell_formula_units_Z 1
_cell_length_a 12.404
_cell_length_b 12.404
_cell_length_c 26.234
_cell_volume 3495.575
_citation_journal_id_ASTM ACBCAR
_cod_data_source_file Corby_ACBCAR_1977_757.cif
_cod_data_source_block Al167.8Fe44.9Si23.9
_cod_database_code 2106287

loop_
_symmetry_equiv_pos_as_xyz
x,y,z
x-y,x,z+1/2
-y,x-y,z
-x,-y,z+1/2
-x+y,-x,z
y,-x+y,z+1/2
-y,-x,-z+1/2
x-y,-y,-z
x,x-y,-z+1/2
y,x,-z
-x+y,y,-z+1/2
-x,-x+y,-z
-x,-y,-z
-x+y,-x,-z-1/2
y,-x+y,-z
x,y,-z-1/2
x-y,x,-z
-y,x-y,-z-1/2
y,x,z-1/2
-x+y,y,z
-x,-x+y,z-1/2
-y,-x,z
x-y,-y,z-1/2
x,x-y,z

loop_
_atom_site_label
_atom_site_type_symbol
_atom_site_fract_x
_atom_site_fract_y
_atom_site_fract_z
_atom_site_occupancy
_atom_site_U_iso_or_equiv
Al14 Al 0.8384 0.6768 0.25 0.875 0.0
Al10 Al 0.0693 0.1386 0.0766 0.875 0.0
Al17 Al 0.4195 0.839 0.25 0.28 0.0
Fe4 Fe 0.2084 0.4168 0.25 0.99 0.0
Fe5 Fe 0.3333 0.6667 0.0995 1 0.0
Al2 Al 0.3315 0.3425 0.198 0.866 0.0
Al6 Al 0.4533 0.9066 0.1063 0.875 0.0
Al18 Al 0.3333 0.6667 0.25 0.254 0.0
Si13 Si 0.573 0.146 0.25 0.12 0.0
Al15 Al 0.0921 0.1842 0.25 0.814 0.0
Si6 Si 0.4533 0.9066 0.1063 0.125 0.0
Al3 Al 0.3726 0 0 0.866 0.0
Al12 Al 0.2521 0.5042 0.1652 0.875 0.0
Si16 Si 0.4423 0.8846 0.25 0.083 0.0
Si14 Si 0.8384 0.6768 0.25 0.125 0.0
Al8 Al 0.5968 0.1936 0.0814 0.875 0.0
Si10 Si 0.0693 0.1386 0.0766 0.125 0.0
Si8 Si 0.5968 0.1936 0.0814 0.125 0.0
Si4 Si 0.1105 0.221 0.9824 0.126 0.0
Si18 Si 0.3333 0.6667 0.25 0.036 0.0
Al7 Al 0.0835 0.167 0.8319 0.849 0.0
Si9 Si 0.2025 0.405 0.0683 0.131 0.0
Fe2 Fe 0.1305 0.261 0.1503 1 0.0
Si5 Si 0.4041 0.8082 0.0169 0.126 0.0
Si1 Si 0.3467 0.2906 0.1027 0.126 0.0
Al13 Al 0.573 0.146 0.25 0.84 0.0
Fe1 Fe 0.5406 0.0812 0.1601 0.99 0.0
Al16 Al 0.4423 0.8846 0.25 0.578 0.0
Al11 Al 0.2513 0.5026 0.8263 0.893 0.0
Al4 Al 0.1105 0.221 0.9824 0.884 0.0
Al9 Al 0.2025 0.405 0.0683 0.919 0.0
Si2 Si 0.3315 0.3425 0.198 0.124 0.0
Si15 Si 0.0921 0.1842 0.25 0.116 0.0
Si11 Si 0.2513 0.5026 0.8263 0.128 0.0
Al1 Al 0.3467 0.2906 0.1027 0.884 0.0
Al5 Al 0.4041 0.8082 0.0169 0.884 0.0
Si7 Si 0.0835 0.167 0.8319 0.121 0.0
Si17 Si 0.4195 0.839 0.25 0.04 0.0
Si12 Si 0.2521 0.5042 0.1652 0.125 0.0
Fe3 Fe 0.216 0.432 0.9693 1 0.0
Si3 Si 0.3726 0 0 0.124 0.0
